data_4123901
loop_
_publ_author_name
'Lilio, Alyssia M.'
'Reineke, Mark H.'
'Moore, Curtis E.'
'Rheingold, Arnold L.'
'Takase, Michael K.'
'Kubiak, Clifford P.'

_publ_section_title
;
 Incorporation of Pendant Bases into Rh(diphosphine)2 Complexes:
 Synthesis, Thermodynamic Studies, And Catalytic CO2 Hydrogenation
 Activity of [Rh(P2N2)2](+) Complexes.
;
_journal_issue 25
_journal_name_full 'Journal of the American Chemical Society'
_journal_page_first 8251
_journal_page_last 8260
_journal_paper_doi 10.1021/jacs.5b04291
_journal_volume 137
_journal_year 2015
_chemical_formula_moiety 'C60 H65 N4 P4 Rh'
_chemical_formula_sum 'C60 H65 N4 P4 Rh'
_chemical_formula_weight 1068.95
_space_group_crystal_system triclinic
_space_group_IT_number 2
_space_group_name_Hall '-P 1'
_space_group_name_H-M_alt 'P -1'
_symmetry_space_group_name_Hall '-P 1'
_symmetry_space_group_name_H-M 'P -1'
_atom_sites_solution_hydrogens mixed
_atom_sites_solution_primary direct
_atom_sites_solution_secondary difmap
_audit_creation_date 2014-11-29
_audit_creation_method
;
Olex2 1.2
(compiled 2014.08.28 svn.r2986 for OlexSys, GUI svn.r4866)
;
_cell_angle_alpha 96.498(2)
_cell_angle_beta 90.811(3)
_cell_angle_gamma 100.226(3)
_cell_formula_units_Z 2
_cell_length_a 10.0163(7)
_cell_length_b 14.2416(9)
_cell_length_c 18.7726(12)
_cell_measurement_reflns_used 9574
_cell_measurement_temperature 100(2)
_cell_measurement_theta_max 36.13
_cell_measurement_theta_min 2.31
_cell_volume 2616.8(3)
_computing_cell_refinement 'SAINT v8.34A (Bruker-AXS, 2013)'
_computing_data_collection 'APEX2 v2014.9-0 (Bruker-AXS, 2014)'
_computing_data_reduction 'SAINT v8.34A (Bruker-AXS, 2013)'
_computing_molecular_graphics 'Olex2 (Dolomanov et al., 2009)'
_computing_publication_material 'Olex2 (Dolomanov et al., 2009)'
_computing_structure_refinement 'XL (Sheldrick, 2008)'
_computing_structure_solution 'XS (Sheldrick, 2008)'
_diffrn_ambient_temperature 100(2)
_diffrn_detector_area_resol_mean 8.33
_diffrn_measured_fraction_theta_full 1.000
_diffrn_measured_fraction_theta_max 0.998
_diffrn_measurement_device_type 'Bruker KAPPA APEXII CCD'
_diffrn_measurement_method '\f and \w scans'
_diffrn_radiation_type MoK\a
_diffrn_radiation_wavelength 0.71073
_diffrn_reflns_av_R_equivalents 0.0478
_diffrn_reflns_av_unetI/netI 0.0346
_diffrn_reflns_laue_measured_fraction_full 1.000
_diffrn_reflns_laue_measured_fraction_max 0.998
_diffrn_reflns_limit_h_max 16
_diffrn_reflns_limit_h_min -16
_diffrn_reflns_limit_k_max 23
_diffrn_reflns_limit_k_min -23
_diffrn_reflns_limit_l_max 31
_diffrn_reflns_limit_l_min -31
_diffrn_reflns_number 159545
_diffrn_reflns_point_group_measured_fraction_full 1.000
_diffrn_reflns_point_group_measured_fraction_max 0.998
_diffrn_reflns_theta_full 25.242
_diffrn_reflns_theta_max 36.387
_diffrn_reflns_theta_min 1.463
_diffrn_source 'fine-focus sealed tube'
_diffrn_standards_number 0
_exptl_absorpt_coefficient_mu 0.492
_exptl_absorpt_correction_T_max 0.7471
_exptl_absorpt_correction_T_min 0.6868
_exptl_absorpt_correction_type multi-scan
_exptl_absorpt_process_details 'SADABS-2014/4 (Sheldrick, 2014)'
_exptl_crystal_colour orange
_exptl_crystal_colour_primary orange
_exptl_crystal_density_diffrn 1.357
_exptl_crystal_density_method 'not measured'
_exptl_crystal_description Block
_exptl_crystal_F_000 1116
_exptl_crystal_size_max 0.35
_exptl_crystal_size_mid 0.25
_exptl_crystal_size_min 0.1
_refine_diff_density_max 0.825
_refine_diff_density_min -0.482
_refine_diff_density_rms 0.083
_refine_ls_extinction_method none
_refine_ls_goodness_of_fit_ref 1.030
_refine_ls_hydrogen_treatment mixed
_refine_ls_matrix_type full
_refine_ls_number_parameters 625
_refine_ls_number_reflns 25463
_refine_ls_number_restraints 0
_refine_ls_restrained_S_all 1.030
_refine_ls_R_factor_all 0.0420
_refine_ls_R_factor_gt 0.0306
_refine_ls_shift/su_max 0.005
_refine_ls_shift/su_mean 0.000
_refine_ls_structure_factor_coef Fsqd
_refine_ls_weighting_details 'w=1/[\s^2^(Fo^2^)+(0.0338P)^2^+0.9758P] where P=(Fo^2^+2Fc^2^)/3'
_refine_ls_weighting_scheme calc
_refine_ls_wR_factor_gt 0.0704
_refine_ls_wR_factor_ref 0.0749
_reflns_Friedel_coverage 0.000
_reflns_number_gt 21328
_reflns_number_total 25463
_reflns_threshold_expression 'I > 2\s(I)'
_cod_data_source_file ja5b04291_si_002.cif
_cod_data_source_block A14441
_cod_database_code 4123901
_shelx_space_group_comment
;
The symmetry employed for this shelxl refinement is uniquely defined 
by the following loop, which should always be used as a source of 
symmetry information in preference to the above space-group names. 
They are only intended as comments. 
;
_shelx_estimated_absorpt_t_max 0.952
_shelx_estimated_absorpt_t_min 0.847
_olex2_refinement_description
;
1. Others
 Fixed Uiso: H1(0.009) H12(0.021) H13(0.026) H14(0.032) H15(0.04) H16(0.031)
 H1A(0.014) H1B(0.014) H5A(0.016) H5B(0.016) H22(0.024) H23(0.03) H24(0.031)
 H25(0.029) H26(0.023) H2A(0.015) H2B(0.015) H32(0.019) H33(0.022) H34(0.024)
 H35(0.028) H36(0.023) H3A(0.016) H3B(0.016) H6A(0.022) H6B(0.022) H42(0.022)
 H43(0.026) H44(0.029) H45(0.028) H46(0.024) H4A(0.015) H4B(0.015) H62(0.017)
 H63(0.019) H64(0.019) H65(0.018) H66(0.015) H51A(0.016) H51B(0.016) H72(0.018)
 H73(0.023) H74(0.027) H75(0.028) H76(0.022) H55A(0.018) H55B(0.018)
 H52A(0.015) H52B(0.015) H82(0.016) H83(0.021) H84(0.023) H85(0.021) H86(0.016)
 H53A(0.014) H53B(0.014) H56A(0.019) H56B(0.019) H92(0.024) H93(0.034)
 H94(0.036) H95(0.033) H96(0.025) H54A(0.016) H54B(0.016)
 Fixed X: H12(0.5181) H13(0.499) H14(0.6564) H15(0.8233) H16(0.8418)
 H1A(0.9193) H1B(0.8432) H5A(1.1017) H5B(1.0942) H22(1.0431) H23(1.0783)
 H24(1.1466) H25(1.1811) H26(1.1408) H2A(0.8169) H2B(0.8857) H32(0.8406)
 H33(0.8283) H34(0.6287) H35(0.4415) H36(0.4543) H3A(0.4586) H3B(0.5608)
 H6A(0.5376) H6B(0.4269) H42(0.3953) H43(0.478) H44(0.7117) H45(0.8624)
 H46(0.7797) H4A(0.5844) H4B(0.4769) H62(0.3404) H63(0.1259) H64(0.016)
 H65(0.1174) H66(0.331) H51A(0.6297) H51B(0.5603) H72(0.7868) H73(0.8502)
 H74(0.9391) H75(0.957) H76(0.8872) H55A(0.8687) H55B(0.7151) H52A(0.945)
 H52B(0.8695) H82(1.1001) H83(1.3044) H84(1.3105) H85(1.1088) H86(0.9037)
 H53A(0.8388) H53B(0.8187) H56A(0.6112) H56B(0.4989) H92(0.7451) H93(0.8534)
 H94(0.8438) H95(0.7305) H96(0.6247) H54A(0.5711) H54B(0.456)
 Fixed Y: H12(0.4911) H13(0.6243) H14(0.6728) H15(0.5815) H16(0.4474)
 H1A(0.3783) H1B(0.2777) H5A(0.3285) H5B(0.2549) H22(0.2506) H23(0.126) H24(-
 0.0104) H25(-0.0223) H26(0.1005) H2A(0.134) H2B(0.143) H32(0.1226) H33(-
 0.0034) H34(-0.1175) H35(-0.1039) H36(0.0196) H3A(0.126) H3B(0.0522)
 H6A(0.0367) H6B(0.1051) H42(0.1394) H43(0.1884) H44(0.2212) H45(0.201)
 H46(0.1467) H4A(0.2822) H4B(0.2654) H62(0.3619) H63(0.2744) H64(0.157)
 H65(0.1299) H66(0.2184) H51A(0.2392) H51B(0.3028) H72(0.1864) H73(0.0576)
 H74(0.0806) H75(0.2307) H76(0.3577) H55A(0.4261) H55B(0.3902) H52A(0.3999)
 H52B(0.2975) H82(0.3922) H83(0.4489) H84(0.5557) H85(0.6015) H86(0.5424)
 H53A(0.5926) H53B(0.5425) H56A(0.5454) H56B(0.5912) H92(0.656) H93(0.8116)
 H94(0.94) H95(0.9111) H96(0.756) H54A(0.4833) H54B(0.5004)
 Fixed Z: H12(0.8536) H13(0.9353) H14(1.031) H15(1.05) H16(0.9692) H1A(0.8753)
 H1B(0.8972) H5A(0.83) H5B(0.7588) H22(0.9489) H23(1.0133) H24(0.9559)
 H25(0.8325) H26(0.767) H2A(0.8081) H2B(0.7322) H32(0.617) H33(0.525)
 H34(0.503) H35(0.5738) H36(0.6681) H3A(0.7839) H3B(0.789) H6A(0.9061)
 H6B(0.9164) H42(1.0404) H43(1.1583) H44(1.184) H45(1.0916) H46(0.9744)
 H4A(0.9358) H4B(0.8698) H62(0.4977) H63(0.4596) H64(0.5272) H65(0.6341)
 H66(0.6732) H51A(0.5414) H51B(0.4918) H72(0.4799) H73(0.4071) H74(0.2947)
 H75(0.2531) H76(0.3236) H55A(0.4546) H55B(0.4269) H52A(0.5645) H52B(0.584)
 H82(0.6482) H83(0.7136) H84(0.8183) H85(0.8601) H86(0.7965) H53A(0.6697)
 H53B(0.589) H56A(0.7411) H56B(0.7023) H92(0.827) H93(0.8716) H94(0.8051)
 H95(0.6931) H96(0.6484) H54A(0.542) H54B(0.5973)
;
_shelx_shelxl_version_number 2014/7
_olex2_submission_special_instructions 'No special instructions were received'

loop_
_space_group_symop_operation_xyz
'x, y, z'
'-x, -y, -z'

loop_
_atom_site_label
_atom_site_type_symbol
_atom_site_fract_x
_atom_site_fract_y
_atom_site_fract_z
_atom_site_U_iso_or_equiv
_atom_site_adp_type
_atom_site_occupancy
_atom_site_site_symmetry_order
_atom_site_calc_flag
_atom_site_refinement_flags_posn
_atom_site_refinement_flags_adp
Rh1 Rh 0.63134(2) 0.33769(2) 0.71846(2) 0.00785(2) Uani 1 1 d . .
H1 H 0.4844(15) 0.3234(11) 0.7506(8) 0.009 Uiso 1 1 d . U
P1 P 0.68700(3) 0.35165(2) 0.83642(2) 0.00936(4) Uani 1 1 d . .
C11 C 0.68368(11) 0.45697(8) 0.90191(6) 0.01298(17) Uani 1 1 d . .
C12 C 0.58111(13) 0.50968(8) 0.89317(6) 0.0172(2) Uani 1 1 d . .
H12 H 0.5181 0.4911 0.8536 0.021 Uiso 1 1 calc R U
C13 C 0.56977(15) 0.58924(9) 0.94165(7) 0.0219(2) Uani 1 1 d . .
H13 H 0.4990 0.6243 0.9353 0.026 Uiso 1 1 calc R U
C14 C 0.66174(15) 0.61710(10) 0.99894(8) 0.0266(3) Uani 1 1 d . .
H14 H 0.6564 0.6728 1.0310 0.032 Uiso 1 1 calc R U
C15 C 0.76208(17) 0.56354(12) 1.00962(8) 0.0332(3) Uani 1 1 d . .
H15 H 0.8233 0.5815 1.0500 0.040 Uiso 1 1 calc R U
C16 C 0.77320(15) 0.48377(11) 0.96153(7) 0.0255(3) Uani 1 1 d . .
H16 H 0.8418 0.4474 0.9692 0.031 Uiso 1 1 calc R U
C1 C 0.85416(11) 0.31904(8) 0.85793(6) 0.01206(17) Uani 1 1 d . .
H1A H 0.9193 0.3783 0.8753 0.014 Uiso 1 1 calc R U
H1B H 0.8432 0.2777 0.8972 0.014 Uiso 1 1 calc R U
N1 N 0.91012(9) 0.26874(6) 0.79638(5) 0.01143(15) Uani 1 1 d . .
C5 C 1.05523(11) 0.26517(8) 0.80660(6) 0.01354(18) Uani 1 1 d . .
H5A H 1.1017 0.3285 0.8300 0.016 Uiso 1 1 calc R U
H5B H 1.0942 0.2549 0.7588 0.016 Uiso 1 1 calc R U
C21 C 1.08671(11) 0.18842(8) 0.85067(6) 0.01372(18) Uani 1 1 d . .
C22 C 1.06977(13) 0.19502(10) 0.92462(7) 0.0197(2) Uani 1 1 d . .
H22 H 1.0431 0.2506 0.9489 0.024 Uiso 1 1 calc R U
C23 C 1.09153(14) 0.12089(11) 0.96311(7) 0.0250(3) Uani 1 1 d . .
H23 H 1.0783 0.1260 1.0133 0.030 Uiso 1 1 calc R U
C24 C 1.13216(14) 0.03994(11) 0.92922(8) 0.0258(3) Uani 1 1 d . .
H24 H 1.1466 -0.0104 0.9559 0.031 Uiso 1 1 calc R U
C25 C 1.15175(15) 0.03265(10) 0.85614(8) 0.0244(3) Uani 1 1 d . .
H25 H 1.1811 -0.0223 0.8325 0.029 Uiso 1 1 calc R U
C26 C 1.12827(13) 0.10629(9) 0.81729(7) 0.0195(2) Uani 1 1 d . .
H26 H 1.1408 0.1005 0.7670 0.023 Uiso 1 1 calc R U
C2 C 0.83210(11) 0.17458(8) 0.76845(6) 0.01249(17) Uani 1 1 d . .
H2A H 0.8169 0.1340 0.8081 0.015 Uiso 1 1 calc R U
H2B H 0.8857 0.1430 0.7322 0.015 Uiso 1 1 calc R U
P2 P 0.66424(3) 0.18213(2) 0.72672(2) 0.00954(4) Uani 1 1 d . .
C31 C 0.65051(11) 0.08309(7) 0.65414(6) 0.01216(17) Uani 1 1 d . .
C32 C 0.75980(12) 0.07582(8) 0.60940(6) 0.01560(19) Uani 1 1 d . .
H32 H 0.8406 0.1226 0.6170 0.019 Uiso 1 1 calc R U
C33 C 0.75214(13) 0.00126(9) 0.55395(6) 0.0183(2) Uani 1 1 d . .
H33 H 0.8283 -0.0034 0.5250 0.022 Uiso 1 1 calc R U
C34 C 0.63388(14) -0.06639(9) 0.54069(7) 0.0203(2) Uani 1 1 d . .
H34 H 0.6287 -0.1175 0.5030 0.024 Uiso 1 1 calc R U
C35 C 0.52335(14) -0.05849(10) 0.58318(7) 0.0233(2) Uani 1 1 d . .
H35 H 0.4415 -0.1039 0.5738 0.028 Uiso 1 1 calc R U
C36 C 0.53094(12) 0.01530(9) 0.63945(7) 0.0190(2) Uani 1 1 d . .
H36 H 0.4543 0.0196 0.6681 0.023 Uiso 1 1 calc R U
C3 C 0.55431(11) 0.12120(8) 0.79383(6) 0.01318(18) Uani 1 1 d . .
H3A H 0.4586 0.1260 0.7839 0.016 Uiso 1 1 calc R U
H3B H 0.5608 0.0522 0.7890 0.016 Uiso 1 1 calc R U
N2 N 0.59485(10) 0.16452(6) 0.86731(5) 0.01256(15) Uani 1 1 d . .
C6 C 0.52532(13) 0.10392(9) 0.91918(6) 0.0184(2) Uani 1 1 d . .
H6A H 0.5376 0.0367 0.9061 0.022 Uiso 1 1 calc R U
H6B H 0.4269 0.1051 0.9164 0.022 Uiso 1 1 calc R U
C41 C 0.57855(12) 0.13718(8) 0.99533(6) 0.01524(19) Uani 1 1 d . .
C42 C 0.49038(13) 0.15078(9) 1.05062(7) 0.0182(2) Uani 1 1 d . .
H42 H 0.3953 0.1394 1.0404 0.022 Uiso 1 1 calc R U
C43 C 0.53955(15) 0.18093(10) 1.12094(7) 0.0218(2) Uani 1 1 d . .
H43 H 0.4780 0.1884 1.1583 0.026 Uiso 1 1 calc R U
C44 C 0.67797(15) 0.19991(10) 1.13623(7) 0.0238(2) Uani 1 1 d . .
H44 H 0.7117 0.2212 1.1840 0.029 Uiso 1 1 calc R U
C45 C 0.76734(14) 0.18766(10) 1.08139(7) 0.0237(2) Uani 1 1 d . .
H45 H 0.8624 0.2010 1.0916 0.028 Uiso 1 1 calc R U
C46 C 0.71798(13) 0.15584(9) 1.01145(7) 0.0197(2) Uani 1 1 d . .
H46 H 0.7797 0.1467 0.9744 0.024 Uiso 1 1 calc R U
C4 C 0.57203(11) 0.26316(8) 0.88340(6) 0.01253(17) Uani 1 1 d . .
H4A H 0.5844 0.2822 0.9358 0.015 Uiso 1 1 calc R U
H4B H 0.4769 0.2654 0.8698 0.015 Uiso 1 1 calc R U
P3 P 0.53297(3) 0.35583(2) 0.61514(2) 0.00898(4) Uani 1 1 d . .
C61 C 0.35808(10) 0.29830(7) 0.58916(5) 0.01087(16) Uani 1 1 d . .
C62 C 0.29547(11) 0.31484(8) 0.52542(6) 0.01397(18) Uani 1 1 d . .
H62 H 0.3404 0.3619 0.4977 0.017 Uiso 1 1 calc R U
C63 C 0.16792(11) 0.26264(9) 0.50258(6) 0.01585(19) Uani 1 1 d . .
H63 H 0.1259 0.2744 0.4596 0.019 Uiso 1 1 calc R U
C64 C 0.10233(11) 0.19325(9) 0.54303(6) 0.01546(19) Uani 1 1 d . .
H64 H 0.0160 0.1570 0.5272 0.019 Uiso 1 1 calc R U
C65 C 0.16281(11) 0.17692(8) 0.60645(6) 0.01484(19) Uani 1 1 d . .
H65 H 0.1174 0.1299 0.6341 0.018 Uiso 1 1 calc R U
C66 C 0.29028(11) 0.22951(8) 0.62966(6) 0.01259(17) Uani 1 1 d . .
H66 H 0.3310 0.2184 0.6732 0.015 Uiso 1 1 calc R U
C51 C 0.61812(11) 0.30555(8) 0.53545(6) 0.01300(18) Uani 1 1 d . .
H51A H 0.6297 0.2392 0.5414 0.016 Uiso 1 1 calc R U
H51B H 0.5603 0.3028 0.4918 0.016 Uiso 1 1 calc R U
N3 N 0.75037(10) 0.36443(7) 0.52681(5) 0.01304(16) Uani 1 1 d . .
C71 C 0.83146(11) 0.28552(8) 0.40960(6) 0.01252(17) Uani 1 1 d . .
C72 C 0.82071(12) 0.19576(8) 0.43369(6) 0.01497(19) Uani 1 1 d . .
H72 H 0.7868 0.1864 0.4799 0.018 Uiso 1 1 calc R U
C73 C 0.85942(13) 0.11898(9) 0.39045(7) 0.0189(2) Uani 1 1 d . .
H73 H 0.8502 0.0576 0.4071 0.023 Uiso 1 1 calc R U
C74 C 0.91111(14) 0.13230(10) 0.32359(7) 0.0227(2) Uani 1 1 d . .
H74 H 0.9391 0.0806 0.2947 0.027 Uiso 1 1 calc R U
C75 C 0.92180(15) 0.22142(10) 0.29897(7) 0.0236(2) Uani 1 1 d . .
H75 H 0.9570 0.2307 0.2531 0.028 Uiso 1 1 calc R U
C76 C 0.88116(13) 0.29723(9) 0.34129(6) 0.0183(2) Uani 1 1 d . .
H76 H 0.8872 0.3577 0.3236 0.022 Uiso 1 1 calc R U
C55 C 0.79105(12) 0.37208(8) 0.45340(6) 0.01468(18) Uani 1 1 d . .
H55A H 0.8687 0.4261 0.4546 0.018 Uiso 1 1 calc R U
H55B H 0.7151 0.3902 0.4269 0.018 Uiso 1 1 calc R U
C52 C 0.85824(11) 0.36431(8) 0.57988(6) 0.01281(17) Uani 1 1 d . .
H52A H 0.9450 0.3999 0.5645 0.015 Uiso 1 1 calc R U
H52B H 0.8695 0.2975 0.5840 0.015 Uiso 1 1 calc R U
P4 P 0.81433(3) 0.42221(2) 0.66872(2) 0.00917(4) Uani 1 1 d . .
C81 C 0.98035(10) 0.46229(7) 0.71490(6) 0.01125(16) Uani 1 1 d . .
C82 C 1.10130(11) 0.43460(8) 0.69113(6) 0.01373(18) Uani 1 1 d . .
H82 H 1.1001 0.3922 0.6482 0.016 Uiso 1 1 calc R U
C83 C 1.22333(11) 0.46876(9) 0.73001(7) 0.0172(2) Uani 1 1 d . .
H83 H 1.3044 0.4489 0.7136 0.021 Uiso 1 1 calc R U
C84 C 1.22697(12) 0.53151(9) 0.79249(7) 0.0193(2) Uani 1 1 d . .
H84 H 1.3105 0.5557 0.8183 0.023 Uiso 1 1 calc R U
C85 C 1.10701(12) 0.55891(9) 0.81712(6) 0.0173(2) Uani 1 1 d . .
H85 H 1.1088 0.6015 0.8601 0.021 Uiso 1 1 calc R U
C86 C 0.98498(11) 0.52408(8) 0.77896(6) 0.01363(18) Uani 1 1 d . .
H86 H 0.9037 0.5424 0.7965 0.016 Uiso 1 1 calc R U
C53 C 0.78371(11) 0.53910(7) 0.63790(6) 0.01162(17) Uani 1 1 d . .
H53A H 0.8388 0.5926 0.6697 0.014 Uiso 1 1 calc R U
H53B H 0.8187 0.5425 0.5890 0.014 Uiso 1 1 calc R U
N4 N 0.64429(10) 0.55597(7) 0.63616(5) 0.01264(15) Uani 1 1 d . .
C56 C 0.59738(12) 0.59031(8) 0.70625(6) 0.01556(19) Uani 1 1 d . .
H56A H 0.6112 0.5454 0.7411 0.019 Uiso 1 1 calc R U
H56B H 0.4989 0.5912 0.7023 0.019 Uiso 1 1 calc R U
C91 C 0.67274(12) 0.69055(8) 0.73365(6) 0.01523(19) Uani 1 1 d . .
C92 C 0.74164(13) 0.70773(9) 0.79965(7) 0.0198(2) Uani 1 1 d . .
H92 H 0.7451 0.6560 0.8270 0.024 Uiso 1 1 calc R U
C93 C 0.80616(15) 0.80060(12) 0.82639(8) 0.0287(3) Uani 1 1 d . .
H93 H 0.8534 0.8116 0.8716 0.034 Uiso 1 1 calc R U
C94 C 0.80120(15) 0.87669(10) 0.78686(9) 0.0301(3) Uani 1 1 d . .
H94 H 0.8438 0.9400 0.8051 0.036 Uiso 1 1 calc R U
C95 C 0.73362(16) 0.85948(10) 0.72060(9) 0.0275(3) Uani 1 1 d . .
H95 H 0.7305 0.9111 0.6931 0.033 Uiso 1 1 calc R U
C96 C 0.67027(14) 0.76704(9) 0.69408(7) 0.0208(2) Uani 1 1 d . .
H96 H 0.6247 0.7560 0.6484 0.025 Uiso 1 1 calc R U
C54 C 0.54677(11) 0.48235(8) 0.59286(6) 0.01323(18) Uani 1 1 d . .
H54A H 0.5711 0.4833 0.5420 0.016 Uiso 1 1 calc R U
H54B H 0.4560 0.5004 0.5973 0.016 Uiso 1 1 calc R U

loop_
_atom_site_aniso_label
_atom_site_aniso_U_11
_atom_site_aniso_U_22
_atom_site_aniso_U_33
_atom_site_aniso_U_23
_atom_site_aniso_U_13
_atom_site_aniso_U_12
Rh1 0.00916(3) 0.00752(3) 0.00693(3) 0.00059(2) -0.00010(2) 0.00185(2)
P1 0.01248(11) 0.00807(10) 0.00755(10) 0.00013(8) -0.00013(8) 0.00242(8)
C11 0.0176(5) 0.0103(4) 0.0106(4) -0.0001(3) 0.0021(3) 0.0018(3)
C12 0.0247(5) 0.0136(5) 0.0145(5) 0.0011(4) 0.0032(4) 0.0069(4)
C13 0.0313(6) 0.0139(5) 0.0222(6) 0.0016(4) 0.0106(5) 0.0084(5)
C14 0.0306(7) 0.0181(6) 0.0269(6) -0.0100(5) 0.0109(5) 0.0004(5)
C15 0.0315(7) 0.0358(8) 0.0265(7) -0.0202(6) -0.0036(6) 0.0058(6)
C16 0.0268(6) 0.0283(7) 0.0199(6) -0.0118(5) -0.0060(5) 0.0103(5)
C1 0.0140(4) 0.0112(4) 0.0108(4) 0.0002(3) -0.0023(3) 0.0027(3)
N1 0.0110(4) 0.0105(4) 0.0126(4) -0.0004(3) -0.0013(3) 0.0026(3)
C5 0.0120(4) 0.0142(4) 0.0142(4) 0.0018(3) -0.0002(3) 0.0020(3)
C21 0.0108(4) 0.0159(5) 0.0145(4) 0.0025(4) -0.0021(3) 0.0022(3)
C22 0.0195(5) 0.0257(6) 0.0150(5) 0.0019(4) -0.0023(4) 0.0080(4)
C23 0.0246(6) 0.0354(7) 0.0175(5) 0.0095(5) -0.0021(4) 0.0086(5)
C24 0.0241(6) 0.0260(6) 0.0293(7) 0.0125(5) -0.0057(5) 0.0049(5)
C25 0.0273(6) 0.0197(6) 0.0282(6) 0.0034(5) -0.0052(5) 0.0098(5)
C26 0.0217(5) 0.0199(5) 0.0182(5) 0.0017(4) -0.0021(4) 0.0082(4)
C2 0.0133(4) 0.0098(4) 0.0140(4) -0.0012(3) -0.0021(3) 0.0030(3)
P2 0.01194(11) 0.00737(10) 0.00908(10) -0.00013(8) -0.00037(8) 0.00186(8)
C31 0.0159(4) 0.0088(4) 0.0114(4) -0.0006(3) -0.0014(3) 0.0026(3)
C32 0.0198(5) 0.0119(4) 0.0136(4) -0.0005(3) 0.0030(4) -0.0002(4)
C33 0.0238(5) 0.0161(5) 0.0140(5) -0.0022(4) 0.0040(4) 0.0030(4)
C34 0.0258(6) 0.0152(5) 0.0174(5) -0.0067(4) -0.0010(4) 0.0025(4)
C35 0.0199(5) 0.0202(6) 0.0246(6) -0.0101(5) -0.0019(4) -0.0020(4)
C36 0.0151(5) 0.0189(5) 0.0202(5) -0.0067(4) -0.0006(4) 0.0010(4)
C3 0.0163(4) 0.0107(4) 0.0115(4) 0.0012(3) 0.0004(3) -0.0002(3)
N2 0.0177(4) 0.0091(4) 0.0105(4) 0.0020(3) 0.0013(3) 0.0006(3)
C6 0.0250(6) 0.0152(5) 0.0133(5) 0.0051(4) 0.0003(4) -0.0033(4)
C41 0.0207(5) 0.0121(4) 0.0132(4) 0.0049(3) 0.0006(4) 0.0015(4)
C42 0.0213(5) 0.0171(5) 0.0166(5) 0.0041(4) 0.0020(4) 0.0031(4)
C43 0.0299(6) 0.0206(6) 0.0159(5) 0.0013(4) 0.0034(4) 0.0074(5)
C44 0.0329(7) 0.0228(6) 0.0161(5) 0.0005(4) -0.0042(5) 0.0078(5)
C45 0.0227(6) 0.0265(6) 0.0229(6) 0.0043(5) -0.0046(5) 0.0070(5)
C46 0.0216(5) 0.0224(6) 0.0171(5) 0.0060(4) 0.0016(4) 0.0067(4)
C4 0.0162(4) 0.0115(4) 0.0103(4) 0.0022(3) 0.0024(3) 0.0027(3)
P3 0.00969(10) 0.00869(10) 0.00834(10) 0.00068(8) -0.00077(8) 0.00133(8)
C61 0.0106(4) 0.0108(4) 0.0110(4) -0.0001(3) -0.0007(3) 0.0022(3)
C62 0.0134(4) 0.0138(4) 0.0144(4) 0.0029(3) -0.0024(3) 0.0008(3)
C63 0.0135(4) 0.0185(5) 0.0151(5) 0.0021(4) -0.0041(4) 0.0017(4)
C64 0.0111(4) 0.0174(5) 0.0163(5) -0.0010(4) -0.0006(3) 0.0003(4)
C65 0.0133(4) 0.0155(5) 0.0146(4) 0.0014(4) 0.0014(3) -0.0004(4)
C66 0.0129(4) 0.0131(4) 0.0114(4) 0.0011(3) 0.0002(3) 0.0017(3)
C51 0.0128(4) 0.0146(4) 0.0101(4) -0.0015(3) 0.0005(3) 0.0005(3)
N3 0.0132(4) 0.0164(4) 0.0087(3) 0.0001(3) 0.0013(3) 0.0009(3)
C71 0.0104(4) 0.0159(5) 0.0103(4) 0.0003(3) 0.0006(3) 0.0006(3)
C72 0.0161(5) 0.0167(5) 0.0119(4) 0.0008(4) 0.0014(3) 0.0027(4)
C73 0.0214(5) 0.0171(5) 0.0179(5) -0.0007(4) 0.0017(4) 0.0043(4)
C74 0.0266(6) 0.0227(6) 0.0182(5) -0.0049(4) 0.0040(5) 0.0068(5)
C75 0.0281(6) 0.0283(6) 0.0143(5) -0.0002(4) 0.0084(4) 0.0058(5)
C76 0.0209(5) 0.0210(5) 0.0129(5) 0.0022(4) 0.0049(4) 0.0027(4)
C55 0.0186(5) 0.0148(5) 0.0106(4) 0.0017(3) 0.0032(4) 0.0027(4)
C52 0.0121(4) 0.0139(4) 0.0119(4) -0.0006(3) 0.0013(3) 0.0022(3)
P4 0.00970(10) 0.00860(10) 0.00904(10) 0.00074(8) 0.00032(8) 0.00141(8)
C81 0.0110(4) 0.0100(4) 0.0125(4) 0.0018(3) -0.0004(3) 0.0009(3)
C82 0.0122(4) 0.0131(4) 0.0159(5) 0.0012(4) 0.0012(3) 0.0026(3)
C83 0.0108(4) 0.0168(5) 0.0239(5) 0.0030(4) -0.0004(4) 0.0018(4)
C84 0.0137(5) 0.0194(5) 0.0231(6) 0.0016(4) -0.0055(4) -0.0003(4)
C85 0.0179(5) 0.0168(5) 0.0154(5) -0.0015(4) -0.0038(4) 0.0009(4)
C86 0.0131(4) 0.0142(4) 0.0132(4) -0.0001(3) -0.0003(3) 0.0024(3)
C53 0.0125(4) 0.0096(4) 0.0127(4) 0.0027(3) 0.0002(3) 0.0007(3)
N4 0.0135(4) 0.0097(4) 0.0145(4) 0.0005(3) -0.0015(3) 0.0021(3)
C56 0.0185(5) 0.0112(4) 0.0166(5) 0.0002(4) 0.0039(4) 0.0022(4)
C91 0.0161(5) 0.0128(4) 0.0167(5) -0.0009(4) 0.0024(4) 0.0037(4)
C92 0.0214(5) 0.0202(5) 0.0182(5) -0.0004(4) 0.0023(4) 0.0060(4)
C93 0.0218(6) 0.0354(8) 0.0245(6) -0.0122(6) -0.0016(5) 0.0032(5)
C94 0.0251(6) 0.0167(6) 0.0428(8) -0.0119(5) 0.0087(6) -0.0024(5)
C95 0.0308(7) 0.0136(5) 0.0381(8) 0.0035(5) 0.0060(6) 0.0031(5)
C96 0.0266(6) 0.0132(5) 0.0228(6) 0.0025(4) 0.0004(5) 0.0040(4)
C54 0.0146(4) 0.0115(4) 0.0136(4) 0.0032(3) -0.0037(3) 0.0015(3)

loop_
_atom_type_symbol
_atom_type_description
_atom_type_scat_dispersion_real
_atom_type_scat_dispersion_imag
_atom_type_scat_source
C C 0.0033 0.0016 'International Tables Vol C Tables 4.2.6.8 and 6.1.1.4'
H H 0.0000 0.0000 'International Tables Vol C Tables 4.2.6.8 and 6.1.1.4'
N N 0.0061 0.0033 'International Tables Vol C Tables 4.2.6.8 and 6.1.1.4'
P P 0.1023 0.0942 'International Tables Vol C Tables 4.2.6.8 and 6.1.1.4'
Rh Rh -1.1178 0.9187 'International Tables Vol C Tables 4.2.6.8 and 6.1.1.4'

loop_
_geom_angle_atom_site_label_1
_geom_angle_atom_site_label_2
_geom_angle_atom_site_label_3
_geom_angle
P1 Rh1 H1 80.0(5)
P1 Rh1 P2 80.811(10)
P1 Rh1 P4 104.897(11)
P2 Rh1 H1 95.5(5)
P3 Rh1 H1 87.3(5)
P3 Rh1 P1 161.632(11)
P3 Rh1 P2 113.779(10)
P3 Rh1 P4 81.254(11)
P4 Rh1 H1 154.4(5)
P4 Rh1 P2 110.040(11)
C11 P1 Rh1 126.22(4)
C11 P1 C1 102.44(5)
C11 P1 C4 97.11(5)
C1 P1 Rh1 114.95(3)
C4 P1 Rh1 111.72(4)
C4 P1 C1 100.25(5)
C12 C11 P1 117.42(9)
C12 C11 C16 118.76(10)
C16 C11 P1 123.73(9)
C11 C12 H12 119.6
C13 C12 C11 120.87(12)
C13 C12 H12 119.6
C12 C13 H13 120.1
C14 C13 C12 119.85(13)
C14 C13 H13 120.1
C13 C14 H14 120.0
C13 C14 C15 119.93(12)
C15 C14 H14 120.0
C14 C15 H15 119.8
C14 C15 C16 120.31(14)
C16 C15 H15 119.8
C11 C16 H16 119.9
C15 C16 C11 120.20(13)
C15 C16 H16 119.9
P1 C1 H1A 109.0
P1 C1 H1B 109.0
H1A C1 H1B 107.8
N1 C1 P1 112.87(7)
N1 C1 H1A 109.0
N1 C1 H1B 109.0
C1 N1 C5 113.26(8)
C1 N1 C2 115.95(9)
C2 N1 C5 111.50(8)
N1 C5 H5A 108.4
N1 C5 H5B 108.4
N1 C5 C21 115.67(9)
H5A C5 H5B 107.4
C21 C5 H5A 108.4
C21 C5 H5B 108.4
C22 C21 C5 121.74(11)
C22 C21 C26 117.91(11)
C26 C21 C5 120.29(10)
C21 C22 H22 119.7
C23 C22 C21 120.57(12)
C23 C22 H22 119.7
C22 C23 H23 119.6
C24 C23 C22 120.78(13)
C24 C23 H23 119.6
C23 C24 H24 120.2
C23 C24 C25 119.58(12)
C25 C24 H24 120.2
C24 C25 H25 120.1
C24 C25 C26 119.73(13)
C26 C25 H25 120.1
C21 C26 H26 119.3
C25 C26 C21 121.40(12)
C25 C26 H26 119.3
N1 C2 H2A 109.0
N1 C2 H2B 109.0
N1 C2 P2 112.82(7)
H2A C2 H2B 107.8
P2 C2 H2A 109.0
P2 C2 H2B 109.0
C2 P2 Rh1 114.12(3)
C2 P2 C3 97.53(5)
C31 P2 Rh1 127.51(4)
C31 P2 C2 99.85(5)
C31 P2 C3 99.90(5)
C3 P2 Rh1 113.08(4)
C32 C31 P2 119.96(8)
C32 C31 C36 117.93(10)
C36 C31 P2 122.06(9)
C31 C32 H32 119.4
C33 C32 C31 121.13(11)
C33 C32 H32 119.4
C32 C33 H33 119.8
C34 C33 C32 120.35(11)
C34 C33 H33 119.8
C33 C34 H34 120.4
C35 C34 C33 119.18(11)
C35 C34 H34 120.4
C34 C35 H35 119.6
C34 C35 C36 120.76(12)
C36 C35 H35 119.6
C31 C36 H36 119.7
C35 C36 C31 120.59(11)
C35 C36 H36 119.7
P2 C3 H3A 109.4
P2 C3 H3B 109.4
H3A C3 H3B 108.0
N2 C3 P2 111.38(7)
N2 C3 H3A 109.4
N2 C3 H3B 109.4
C3 N2 C6 110.05(9)
C4 N2 C3 114.14(9)
C4 N2 C6 110.06(9)
N2 C6 H6A 109.1
N2 C6 H6B 109.1
N2 C6 C41 112.30(10)
H6A C6 H6B 107.9
C41 C6 H6A 109.1
C41 C6 H6B 109.1
C42 C41 C6 120.99(11)
C42 C41 C46 118.56(11)
C46 C41 C6 120.45(11)
C41 C42 H42 119.5
C41 C42 C43 120.94(12)
C43 C42 H42 119.5
C42 C43 H43 120.0
C44 C43 C42 120.01(12)
C44 C43 H43 120.0
C43 C44 H44 120.2
C43 C44 C45 119.66(12)
C45 C44 H44 120.2
C44 C45 H45 119.9
C44 C45 C46 120.25(13)
C46 C45 H45 119.9
C41 C46 H46 119.7
C45 C46 C41 120.56(12)
C45 C46 H46 119.7
P1 C4 H4A 108.8
P1 C4 H4B 108.8
N2 C4 P1 113.74(7)
N2 C4 H4A 108.8
N2 C4 H4B 108.8
H4A C4 H4B 107.7
C61 P3 Rh1 122.30(4)
C61 P3 C51 98.16(5)
C61 P3 C54 104.88(5)
C51 P3 Rh1 112.66(4)
C51 P3 C54 98.57(5)
C54 P3 Rh1 116.37(4)
C62 C61 P3 121.35(8)
C66 C61 P3 119.26(8)
C66 C61 C62 119.08(10)
C61 C62 H62 119.7
C63 C62 C61 120.52(10)
C63 C62 H62 119.7
C62 C63 H63 120.1
C64 C63 C62 119.75(10)
C64 C63 H63 120.1
C63 C64 H64 119.9
C65 C64 C63 120.18(10)
C65 C64 H64 119.9
C64 C65 H65 119.9
C64 C65 C66 120.17(10)
C66 C65 H65 119.9
C61 C66 C65 120.29(10)
C61 C66 H66 119.9
C65 C66 H66 119.9
P3 C51 H51A 109.5
P3 C51 H51B 109.5
H51A C51 H51B 108.0
N3 C51 P3 110.91(7)
N3 C51 H51A 109.5
N3 C51 H51B 109.5
C51 N3 C52 117.92(9)
C55 N3 C51 115.98(9)
C55 N3 C52 116.64(9)
C72 C71 C76 118.54(10)
C72 C71 C55 123.53(10)
C76 C71 C55 117.92(10)
C71 C72 H72 119.7
C71 C72 C73 120.57(11)
C73 C72 H72 119.7
C72 C73 H73 119.9
C74 C73 C72 120.15(12)
C74 C73 H73 119.9
C73 C74 H74 120.1
C73 C74 C75 119.72(12)
C75 C74 H74 120.1
C74 C75 H75 119.9
C74 C75 C76 120.18(12)
C76 C75 H75 119.9
C71 C76 H76 119.6
C75 C76 C71 120.80(12)
C75 C76 H76 119.6
N3 C55 C71 119.10(9)
N3 C55 H55A 107.5
N3 C55 H55B 107.5
C71 C55 H55A 107.5
C71 C55 H55B 107.5
H55A C55 H55B 107.0
N3 C52 H52A 109.8
N3 C52 H52B 109.8
N3 C52 P4 109.59(7)
H52A C52 H52B 108.2
P4 C52 H52A 109.8
P4 C52 H52B 109.8
C52 P4 Rh1 114.02(4)
C52 P4 C53 97.48(5)
C81 P4 Rh1 123.85(4)
C81 P4 C52 102.90(5)
C81 P4 C53 100.46(5)
C53 P4 Rh1 114.19(3)
C82 C81 P4 124.62(8)
C86 C81 P4 116.97(8)
C86 C81 C82 118.40(10)
C81 C82 H82 119.7
C83 C82 C81 120.61(10)
C83 C82 H82 119.7
C82 C83 H83 119.8
C84 C83 C82 120.38(11)
C84 C83 H83 119.8
C83 C84 H84 120.2
C83 C84 C85 119.57(11)
C85 C84 H84 120.2
C84 C85 H85 119.9
C86 C85 C84 120.18(11)
C86 C85 H85 119.9
C81 C86 H86 119.6
C85 C86 C81 120.84(10)
C85 C86 H86 119.6
P4 C53 H53A 107.9
P4 C53 H53B 107.9
H53A C53 H53B 107.2
N4 C53 P4 117.64(7)
N4 C53 H53A 107.9
N4 C53 H53B 107.9
C53 N4 C56 113.84(9)
C53 N4 C54 115.63(9)
C54 N4 C56 115.23(9)
N4 C56 H56A 109.3
N4 C56 H56B 109.3
N4 C56 C91 111.66(9)
H56A C56 H56B 107.9
C91 C56 H56A 109.3
C91 C56 H56B 109.3
C92 C91 C56 120.44(11)
C92 C91 C96 118.82(11)
C96 C91 C56 120.71(11)
C91 C92 H92 119.7
C91 C92 C93 120.59(13)
C93 C92 H92 119.7
C92 C93 H93 120.0
C94 C93 C92 120.07(13)
C94 C93 H93 120.0
C93 C94 H94 120.3
C95 C94 C93 119.40(13)
C95 C94 H94 120.3
C94 C95 H95 119.8
C94 C95 C96 120.34(14)
C96 C95 H95 119.8
C91 C96 H96 119.6
C95 C96 C91 120.77(13)
C95 C96 H96 119.6
P3 C54 H54A 108.1
P3 C54 H54B 108.1
N4 C54 P3 116.73(7)
N4 C54 H54A 108.1
N4 C54 H54B 108.1
H54A C54 H54B 107.3

loop_
_geom_bond_atom_site_label_1
_geom_bond_atom_site_label_2
_geom_bond_distance
Rh1 H1 1.587(15)
Rh1 P1 2.2538(3)
Rh1 P2 2.3186(3)
Rh1 P3 2.2246(3)
Rh1 P4 2.2803(3)
P1 C11 1.8341(11)
P1 C1 1.8659(11)
P1 C4 1.8593(11)
C11 C12 1.3939(16)
C11 C16 1.3985(17)
C12 H12 0.9500
C12 C13 1.3930(17)
C13 H13 0.9500
C13 C14 1.381(2)
C14 H14 0.9500
C14 C15 1.390(2)
C15 H15 0.9500
C15 C16 1.3905(19)
C16 H16 0.9500
C1 H1A 0.9900
C1 H1B 0.9900
C1 N1 1.4615(14)
N1 C5 1.4739(14)
N1 C2 1.4633(14)
C5 H5A 0.9900
C5 H5B 0.9900
C5 C21 1.5160(16)
C21 C22 1.3956(17)
C21 C26 1.3958(17)
C22 H22 0.9500
C22 C23 1.3907(19)
C23 H23 0.9500
C23 C24 1.381(2)
C24 H24 0.9500
C24 C25 1.383(2)
C25 H25 0.9500
C25 C26 1.3939(18)
C26 H26 0.9500
C2 H2A 0.9900
C2 H2B 0.9900
C2 P2 1.8703(11)
P2 C31 1.8319(11)
P2 C3 1.8707(11)
C31 C32 1.4004(16)
C31 C36 1.4009(16)
C32 H32 0.9500
C32 C33 1.3912(16)
C33 H33 0.9500
C33 C34 1.3876(18)
C34 H34 0.9500
C34 C35 1.3868(19)
C35 H35 0.9500
C35 C36 1.3944(17)
C36 H36 0.9500
C3 H3A 0.9900
C3 H3B 0.9900
C3 N2 1.4666(14)
N2 C6 1.4745(15)
N2 C4 1.4618(14)
C6 H6A 0.9900
C6 H6B 0.9900
C6 C41 1.5126(17)
C41 C42 1.3913(17)
C41 C46 1.3967(18)
C42 H42 0.9500
C42 C43 1.3957(18)
C43 H43 0.9500
C43 C44 1.384(2)
C44 H44 0.9500
C44 C45 1.390(2)
C45 H45 0.9500
C45 C46 1.3932(19)
C46 H46 0.9500
C4 H4A 0.9900
C4 H4B 0.9900
P3 C61 1.8313(11)
P3 C51 1.8679(11)
P3 C54 1.8774(11)
C61 C62 1.4055(15)
C61 C66 1.3949(15)
C62 H62 0.9500
C62 C63 1.3942(16)
C63 H63 0.9500
C63 C64 1.3923(17)
C64 H64 0.9500
C64 C65 1.3894(17)
C65 H65 0.9500
C65 C66 1.3970(15)
C66 H66 0.9500
C51 H51A 0.9900
C51 H51B 0.9900
C51 N3 1.4584(14)
N3 C55 1.4528(14)
N3 C52 1.4597(14)
C71 C72 1.3905(16)
C71 C76 1.3990(15)
C71 C55 1.5221(16)
C72 H72 0.9500
C72 C73 1.4013(16)
C73 H73 0.9500
C73 C74 1.3845(18)
C74 H74 0.9500
C74 C75 1.386(2)
C75 H75 0.9500
C75 C76 1.3905(18)
C76 H76 0.9500
C55 H55A 0.9900
C55 H55B 0.9900
C52 H52A 0.9900
C52 H52B 0.9900
C52 P4 1.8689(11)
P4 C81 1.8311(11)
P4 C53 1.8959(11)
C81 C82 1.4026(15)
C81 C86 1.4025(15)
C82 H82 0.9500
C82 C83 1.3953(16)
C83 H83 0.9500
C83 C84 1.3877(18)
C84 H84 0.9500
C84 C85 1.3969(18)
C85 H85 0.9500
C85 C86 1.3902(16)
C86 H86 0.9500
C53 H53A 0.9900
C53 H53B 0.9900
C53 N4 1.4589(14)
N4 C56 1.4645(15)
N4 C54 1.4613(14)
C56 H56A 0.9900
C56 H56B 0.9900
C56 C91 1.5207(16)
C91 C92 1.3850(17)
C91 C96 1.3899(17)
C92 H92 0.9500
C92 C93 1.399(2)
C93 H93 0.9500
C93 C94 1.388(2)
C94 H94 0.9500
C94 C95 1.383(2)
C95 H95 0.9500
C95 C96 1.3891(19)
C96 H96 0.9500
C54 H54A 0.9900
C54 H54B 0.9900

loop_
_geom_torsion_atom_site_label_1
_geom_torsion_atom_site_label_2
_geom_torsion_atom_site_label_3
_geom_torsion_atom_site_label_4
_geom_torsion
Rh1 P1 C11 C12 35.52(11)
Rh1 P1 C11 C16 -147.96(10)
Rh1 P1 C1 N1 -13.09(9)
Rh1 P1 C4 N2 72.84(8)
Rh1 P2 C31 C32 82.32(10)
Rh1 P2 C31 C36 -94.95(10)
Rh1 P2 C3 N2 -68.80(8)
Rh1 P3 C61 C62 176.54(7)
Rh1 P3 C61 C66 -9.87(10)
Rh1 P3 C51 N3 -70.98(8)
Rh1 P3 C54 N4 12.98(10)
Rh1 P4 C81 C82 119.20(9)
Rh1 P4 C81 C86 -59.98(9)
Rh1 P4 C53 N4 -10.91(9)
P1 C11 C12 C13 178.45(9)
P1 C11 C16 C15 -178.57(12)
P1 C1 N1 C5 164.85(7)
P1 C1 N1 C2 -64.40(10)
C11 P1 C1 N1 -153.44(8)
C11 P1 C4 N2 -153.47(8)
C11 C12 C13 C14 0.53(19)
C12 C11 C16 C15 -2.1(2)
C12 C13 C14 C15 -2.5(2)
C13 C14 C15 C16 2.1(2)
C14 C15 C16 C11 0.2(3)
C16 C11 C12 C13 1.75(18)
C1 P1 C11 C12 169.70(9)
C1 P1 C11 C16 -13.78(12)
C1 P1 C4 N2 -49.40(9)
C1 N1 C5 C21 80.47(12)
C1 N1 C2 P2 67.32(10)
N1 C5 C21 C22 -71.44(14)
N1 C5 C21 C26 105.72(12)
N1 C2 P2 Rh1 6.25(9)
N1 C2 P2 C31 145.27(8)
N1 C2 P2 C3 -113.25(8)
C5 N1 C2 P2 -161.10(7)
C5 C21 C22 C23 176.10(12)
C5 C21 C26 C25 -176.99(12)
C21 C22 C23 C24 0.9(2)
C22 C21 C26 C25 0.28(19)
C22 C23 C24 C25 0.2(2)
C23 C24 C25 C26 -1.0(2)
C24 C25 C26 C21 0.8(2)
C26 C21 C22 C23 -1.13(18)
C2 N1 C5 C21 -52.47(12)
C2 P2 C31 C32 -48.69(10)
C2 P2 C31 C36 134.03(10)
C2 P2 C3 N2 51.50(8)
P2 C31 C32 C33 179.91(9)
P2 C31 C36 C35 179.14(11)
P2 C3 N2 C6 -168.92(8)
P2 C3 N2 C4 66.76(10)
C31 P2 C3 N2 152.93(8)
C31 C32 C33 C34 1.69(19)
C32 C31 C36 C35 1.81(19)
C32 C33 C34 C35 0.3(2)
C33 C34 C35 C36 -1.2(2)
C34 C35 C36 C31 0.1(2)
C36 C31 C32 C33 -2.70(17)
C3 P2 C31 C32 -148.21(9)
C3 P2 C31 C36 34.52(11)
C3 N2 C6 C41 171.58(10)
C3 N2 C4 P1 -69.71(10)
N2 C6 C41 C42 130.14(12)
N2 C6 C41 C46 -49.23(15)
C6 N2 C4 P1 165.99(8)
C6 C41 C42 C43 179.62(11)
C6 C41 C46 C45 179.17(12)
C41 C42 C43 C44 1.50(19)
C42 C41 C46 C45 -0.21(18)
C42 C43 C44 C45 -0.8(2)
C43 C44 C45 C46 -0.4(2)
C44 C45 C46 C41 0.9(2)
C46 C41 C42 C43 -1.00(18)
C4 P1 C11 C12 -88.11(10)
C4 P1 C11 C16 88.41(12)
C4 P1 C1 N1 106.84(8)
C4 N2 C6 C41 -61.78(13)
P3 C61 C62 C63 173.01(9)
P3 C61 C66 C65 -172.78(8)
P3 C51 N3 C55 -145.32(8)
P3 C51 N3 C52 69.32(11)
C61 P3 C51 N3 158.86(8)
C61 P3 C54 N4 151.47(8)
C61 C62 C63 C64 -0.33(17)
C62 C61 C66 C65 0.95(16)
C62 C63 C64 C65 0.89(18)
C63 C64 C65 C66 -0.53(17)
C64 C65 C66 C61 -0.41(17)
C66 C61 C62 C63 -0.59(16)
C51 P3 C61 C62 -60.01(10)
C51 P3 C61 C66 113.58(9)
C51 P3 C54 N4 -107.66(9)
C51 N3 C55 C71 -72.11(13)
C51 N3 C52 P4 -66.80(11)
N3 C52 P4 Rh1 66.89(8)
N3 C52 P4 C81 -156.42(7)
N3 C52 P4 C53 -53.84(8)
C71 C72 C73 C74 1.11(19)
C72 C71 C76 C75 -1.41(18)
C72 C71 C55 N3 5.76(16)
C72 C73 C74 C75 -1.3(2)
C73 C74 C75 C76 0.2(2)
C74 C75 C76 C71 1.2(2)
C76 C71 C72 C73 0.25(17)
C76 C71 C55 N3 -174.68(10)
C55 N3 C52 P4 148.07(8)
C55 C71 C72 C73 179.81(11)
C55 C71 C76 C75 179.01(12)
C52 N3 C55 C71 73.71(13)
C52 P4 C81 C82 -11.82(11)
C52 P4 C81 C86 169.00(8)
C52 P4 C53 N4 109.68(8)
P4 C81 C82 C83 -179.89(9)
P4 C81 C86 C85 -179.25(9)
P4 C53 N4 C56 80.48(10)
P4 C53 N4 C54 -56.32(11)
C81 P4 C53 N4 -145.65(8)
C81 C82 C83 C84 -0.67(18)
C82 C81 C86 C85 1.51(16)
C82 C83 C84 C85 1.28(19)
C83 C84 C85 C86 -0.49(19)
C84 C85 C86 C81 -0.93(18)
C86 C81 C82 C83 -0.72(16)
C53 P4 C81 C82 -112.08(10)
C53 P4 C81 C86 68.74(9)
C53 N4 C56 C91 67.05(12)
C53 N4 C54 P3 55.88(12)
N4 C56 C91 C92 -123.51(12)
N4 C56 C91 C96 58.51(15)
C56 N4 C54 P3 -80.31(11)
C56 C91 C92 C93 -177.25(11)
C56 C91 C96 C95 176.90(12)
C91 C92 C93 C94 0.2(2)
C92 C91 C96 C95 -1.12(19)
C92 C93 C94 C95 -0.9(2)
C93 C94 C95 C96 0.5(2)
C94 C95 C96 C91 0.5(2)
C96 C91 C92 C93 0.78(18)
C54 P3 C61 C62 41.17(10)
C54 P3 C61 C66 -145.24(9)
C54 P3 C51 N3 52.36(8)
C54 N4 C56 C91 -155.98(9)
